data_1573018
loop_
_publ_author_name
'Ren, Qiqiong'
'Zhou, Guojun'
'Mao, Yilin'
'Zhang, Nan'
'Zhang, Jian'
'Zhang, Xian-Ming'

_publ_section_title
;
 Optical activity levels of metal centers controlling multi-mode emissions
 in low-dimensional hybrid metal halides for anti-counterfeiting and
 information encryption.
;
_journal_issue 40
_journal_name_full 'Chemical science'
_journal_page_first 16536
_journal_page_last 16545
_journal_paper_doi 10.1039/d4sc05041j
_journal_volume 15
_journal_year 2024
_chemical_formula_moiety 'C17 H14 N P'
_chemical_formula_sum 'C17 H14 N P'
_chemical_formula_weight 263.26
_space_group_crystal_system monoclinic
_space_group_IT_number 14
_space_group_name_Hall '-P 2yn'
_space_group_name_H-M_alt 'P 1 21/n 1'
_atom_sites_solution_hydrogens geom
_atom_sites_solution_primary dual
_audit_creation_date 2023-12-22
_audit_creation_method
;
Olex2 1.5
(compiled 2023.08.24 svn.re1ec1418 for OlexSys, GUI svn.r6817)
;
_audit_update_record
;
2023-12-22 deposited with the CCDC.	2024-09-16 downloaded from the CCDC.
;
_cell_angle_alpha 90
_cell_angle_beta 92.9880(10)
_cell_angle_gamma 90
_cell_formula_units_Z 4
_cell_length_a 9.9066(2)
_cell_length_b 9.8822(2)
_cell_length_c 14.8879(2)
_cell_measurement_reflns_used 4917
_cell_measurement_temperature 298
_cell_measurement_theta_max 73.9640
_cell_measurement_theta_min 5.3320
_cell_volume 1455.53(5)
_computing_cell_refinement 'CrysAlisPro 1.171.41.108a (Rigaku OD, 2021)'
_computing_data_collection 'CrysAlisPro 1.171.41.108a (Rigaku OD, 2021)'
_computing_data_reduction 'CrysAlisPro 1.171.41.108a (Rigaku OD, 2021)'
_computing_molecular_graphics 'Olex2 1.5 (Dolomanov et al., 2009)'
_computing_publication_material 'Olex2 1.5 (Dolomanov et al., 2009)'
_computing_structure_refinement 'SHELXL 2018/3 (Sheldrick, 2015)'
_computing_structure_solution 'SHELXT 2018/2 (Sheldrick, 2018)'
_diffrn_ambient_temperature 298
_diffrn_detector 'Hybrid Pixel Array Detector'
_diffrn_detector_area_resol_mean 10.0000
_diffrn_measured_fraction_theta_full 0.995
_diffrn_measured_fraction_theta_max 0.962
_diffrn_measurement_details
;
List of Runs (angles in degrees, time in seconds):

  # Type    Start    End  Width  t~exp~   \w     \q     \k     \f   Frames
#--------------------------------------------------------------------------
  1  \w    -55.00 -30.00   0.50    0.50    --    0.00 -65.00 108.00   50
  2  \w      7.00  53.00   0.50    0.50    --    0.00  65.00-115.00   92
  3  \w     46.00  71.00   0.50    1.80    --  101.00 -65.00 108.00   50
  4  \w    111.00 182.00   0.50    1.80    --  101.00  65.00-115.00  142
  5  \w    -31.00  15.00   0.50    0.50    --    0.00  82.00 120.00   92
  6  \w    -23.00  39.00   0.50    0.50    --    0.00  82.00-180.00  124
  7  \w    -38.00   6.00   0.50    0.50    --    0.00 -82.00  60.00   88
  8  \w     82.00 139.00   0.50    1.80    --  101.00  82.00-150.00  114
  9  \w     46.00 128.00   0.50    1.80    --  101.00 -19.00 -90.00  164
 10  \w     12.00 127.00   0.50    1.80    --  101.00 -77.00  90.00  230
 11  \w     15.00  40.00   0.50    1.80    --  101.00 -19.00 -90.00   50
 12  \w     13.00 120.00   0.50    1.80    --  101.00 -37.00 120.00  214
 13  \w     85.00 135.00   0.50    1.80    --  101.00  82.00 -90.00  100
 14  \w     32.00 121.00   0.50    1.80    --  101.00 -37.00 -90.00  178
;
_diffrn_measurement_device 'four-circle diffractometer'
_diffrn_measurement_device_type 'XtaLAB AFC12 (RINC): Kappa single'
_diffrn_measurement_method '\w scans'
_diffrn_orient_matrix_type 'CrysAlisPro convention (1999,Acta A55,543-557)'
_diffrn_orient_matrix_UB_11 -0.0204880000
_diffrn_orient_matrix_UB_12 -0.1171642000
_diffrn_orient_matrix_UB_13 0.0659936000
_diffrn_orient_matrix_UB_21 -0.1535696000
_diffrn_orient_matrix_UB_22 0.0061231000
_diffrn_orient_matrix_UB_23 -0.0214433000
_diffrn_orient_matrix_UB_31 0.0143453000
_diffrn_orient_matrix_UB_32 -0.1028371000
_diffrn_orient_matrix_UB_33 -0.0769613000
_diffrn_radiation_monochromator mirror
_diffrn_radiation_probe x-ray
_diffrn_radiation_type 'Cu K\a'
_diffrn_radiation_wavelength 1.54184
_diffrn_reflns_av_R_equivalents 0.0181
_diffrn_reflns_av_unetI/netI 0.0186
_diffrn_reflns_Laue_measured_fraction_full 0.995
_diffrn_reflns_Laue_measured_fraction_max 0.962
_diffrn_reflns_limit_h_max 11
_diffrn_reflns_limit_h_min -12
_diffrn_reflns_limit_k_max 8
_diffrn_reflns_limit_k_min -12
_diffrn_reflns_limit_l_max 17
_diffrn_reflns_limit_l_min -18
_diffrn_reflns_number 9142
_diffrn_reflns_point_group_measured_fraction_full 0.995
_diffrn_reflns_point_group_measured_fraction_max 0.962
_diffrn_reflns_theta_full 67.684
_diffrn_reflns_theta_max 76.404
_diffrn_reflns_theta_min 5.375
_diffrn_source 'Rotating-anode X-ray tube'
_diffrn_source_type 'Rigaku (Cu) X-ray Source'
_exptl_absorpt_coefficient_mu 1.536
_exptl_absorpt_correction_T_max 1.00000
_exptl_absorpt_correction_T_min 0.86436
_exptl_absorpt_correction_type multi-scan
_exptl_absorpt_process_details
;
CrysAlisPro 1.171.41.108a (Rigaku Oxford Diffraction, 2021)
Empirical absorption correction using spherical harmonics,
implemented in SCALE3 ABSPACK scaling algorithm.
;
_exptl_crystal_colour 'clear light white'
_exptl_crystal_colour_lustre clear
_exptl_crystal_colour_modifier light
_exptl_crystal_colour_primary white
_exptl_crystal_density_diffrn 1.201
_exptl_crystal_description block
_exptl_crystal_F_000 552
_exptl_crystal_preparation 298
_exptl_crystal_size_max 0.2
_exptl_crystal_size_mid 0.2
_exptl_crystal_size_min 0.2
_refine_diff_density_max 0.224
_refine_diff_density_min -0.173
_refine_diff_density_rms 0.026
_refine_ls_extinction_method none
_refine_ls_goodness_of_fit_ref 1.047
_refine_ls_hydrogen_treatment constr
_refine_ls_matrix_type full
_refine_ls_number_parameters 172
_refine_ls_number_reflns 2947
_refine_ls_number_restraints 0
_refine_ls_restrained_S_all 1.047
_refine_ls_R_factor_all 0.0445
_refine_ls_R_factor_gt 0.0379
_refine_ls_shift/su_max 0.000
_refine_ls_shift/su_mean 0.000
_refine_ls_structure_factor_coef Fsqd
_refine_ls_weighting_details 'w=1/[\s^2^(Fo^2^)+(0.0456P)^2^+0.2671P] where P=(Fo^2^+2Fc^2^)/3'
_refine_ls_weighting_scheme calc
_refine_ls_wR_factor_gt 0.0979
_refine_ls_wR_factor_ref 0.1014
_reflns_Friedel_coverage 0.000
_reflns_number_gt 2547
_reflns_number_total 2947
_reflns_threshold_expression 'I > 2\s(I)'
_cod_data_source_file d4sc05041j2.cif
_cod_data_source_block rqq1_auto
_cod_database_code 1573018
_shelx_shelxl_version_number 2018/3
_chemical_oxdiff_formula 'C N P H'
_shelx_space_group_comment
;
The symmetry employed for this shelxl refinement is uniquely defined
by the following loop, which should always be used as a source of
symmetry information in preference to the above space-group names.
They are only intended as comments.
;
_shelx_estimated_absorpt_t_max 0.749
_shelx_estimated_absorpt_t_min 0.749
_olex2_refinement_description
;
1. Fixed Uiso
 At 1.2 times of:
  All C(H) groups
2.a Aromatic/amide H refined with riding coordinates:
 C2(H2), C13(H13), C11(H11), C17(H17), C4(H4), C3(H3), C7(H7), C14(H14),
 C15(H15), C10(H10), C5(H5), C16(H16), C9(H9), C8(H8)
;
_olex2_submission_special_instructions 'No special instructions were received'
_oxdiff_exptl_absorpt_empirical_details
;
Empirical correction (ABSPACK) includes:
- Absorption correction using spherical harmonics
- Frame scaling
;
_oxdiff_exptl_absorpt_empirical_full_max 1.168
_oxdiff_exptl_absorpt_empirical_full_min 0.882

loop_
_space_group_symop_operation_xyz
'x, y, z'
'-x+1/2, y+1/2, -z+1/2'
'-x, -y, -z'
'x-1/2, -y-1/2, z-1/2'

loop_
_atom_site_label
_atom_site_type_symbol
_atom_site_fract_x
_atom_site_fract_y
_atom_site_fract_z
_atom_site_U_iso_or_equiv
_atom_site_adp_type
_atom_site_occupancy
_atom_site_site_symmetry_order
_atom_site_calc_flag
_atom_site_refinement_flags_posn
_atom_site_refinement_flags_adp
_atom_site_refinement_flags_occupancy
_atom_site_disorder_assembly
_atom_site_disorder_group
P1 P 0.53071(4) 0.15503(4) 0.69994(3) 0.05594(14) Uani 1 1 d . . . . .
C1 C 0.46950(14) 0.33017(16) 0.68969(9) 0.0543(3) Uani 1 1 d . . . . .
C12 C 0.61155(14) 0.16195(14) 0.81287(10) 0.0518(3) Uani 1 1 d . . . . .
N1 N 0.36013(15) 0.35184(18) 0.73750(10) 0.0813(5) Uani 1 1 d . . . . .
C2 C 0.52303(16) 0.43065(17) 0.63807(11) 0.0621(4) Uani 1 1 d . . . . .
H2 H 0.598573 0.413549 0.605288 0.074 Uiso 1 1 calc R U . . .
C13 C 0.67643(17) 0.27556(17) 0.84853(11) 0.0659(4) Uani 1 1 d . . . . .
H13 H 0.684106 0.352532 0.813217 0.079 Uiso 1 1 calc R U . . .
C6 C 0.67117(17) 0.15538(15) 0.62516(10) 0.0567(4) Uani 1 1 d . . . . .
C11 C 0.80692(18) 0.16140(18) 0.65207(12) 0.0682(4) Uani 1 1 d . . . . .
H11 H 0.832714 0.168743 0.712838 0.082 Uiso 1 1 calc R U . . .
C17 C 0.60300(16) 0.04822(18) 0.86667(12) 0.0667(4) Uani 1 1 d . . . . .
H17 H 0.559964 -0.029014 0.843833 0.080 Uiso 1 1 calc R U . . .
C4 C 0.3534(2) 0.5791(2) 0.68466(14) 0.0910(6) Uani 1 1 d . . . . .
H4 H 0.311707 0.663437 0.684465 0.109 Uiso 1 1 calc R U . . .
C3 C 0.4635(2) 0.5566(2) 0.63553(13) 0.0781(5) Uani 1 1 d . . . . .
H3 H 0.497947 0.625381 0.600758 0.094 Uiso 1 1 calc R U . . .
C7 C 0.6372(2) 0.14275(19) 0.53425(11) 0.0763(5) Uani 1 1 d . . . . .
H7 H 0.546591 0.136559 0.514882 0.092 Uiso 1 1 calc R U . . .
C14 C 0.7296(2) 0.2754(2) 0.93573(13) 0.0839(6) Uani 1 1 d . . . . .
H14 H 0.772198 0.352392 0.959303 0.101 Uiso 1 1 calc R U . . .
C15 C 0.7197(2) 0.1615(3) 0.98819(13) 0.0891(7) Uani 1 1 d . . . . .
H15 H 0.755495 0.161734 1.047194 0.107 Uiso 1 1 calc R U . . .
C10 C 0.9047(2) 0.1565(2) 0.58867(16) 0.0898(6) Uani 1 1 d . . . . .
H10 H 0.995655 0.160262 0.607285 0.108 Uiso 1 1 calc R U . . .
C5 C 0.3059(2) 0.4751(3) 0.73406(14) 0.0977(8) Uani 1 1 d . . . . .
H5 H 0.230894 0.491181 0.767524 0.117 Uiso 1 1 calc R U . . .
C16 C 0.6577(2) 0.0484(2) 0.95383(13) 0.0839(6) Uani 1 1 d . . . . .
H16 H 0.652239 -0.028797 0.989169 0.101 Uiso 1 1 calc R U . . .
C9 C 0.8682(3) 0.1462(2) 0.49900(16) 0.0979(8) Uani 1 1 d . . . . .
H9 H 0.934044 0.143911 0.456702 0.117 Uiso 1 1 calc R U . . .
C8 C 0.7347(3) 0.1392(2) 0.47217(14) 0.0968(7) Uani 1 1 d . . . . .
H8 H 0.709512 0.131990 0.411296 0.116 Uiso 1 1 calc R U . . .

loop_
_atom_site_aniso_label
_atom_site_aniso_U_11
_atom_site_aniso_U_22
_atom_site_aniso_U_33
_atom_site_aniso_U_23
_atom_site_aniso_U_13
_atom_site_aniso_U_12
P1 0.0534(2) 0.0586(2) 0.0561(2) 0.00285(17) 0.00593(16) -0.00774(16)
C1 0.0439(7) 0.0701(10) 0.0488(7) 0.0065(6) 0.0026(5) 0.0045(6)
C12 0.0500(7) 0.0517(8) 0.0546(7) 0.0067(6) 0.0115(6) 0.0047(6)
N1 0.0655(8) 0.1076(13) 0.0730(9) 0.0278(8) 0.0250(7) 0.0278(8)
C2 0.0529(8) 0.0668(10) 0.0672(9) 0.0071(8) 0.0092(7) 0.0007(7)
C13 0.0725(10) 0.0567(9) 0.0677(9) 0.0013(8) -0.0046(8) 0.0035(8)
C6 0.0675(9) 0.0475(8) 0.0558(8) 0.0023(6) 0.0107(7) 0.0062(7)
C11 0.0666(10) 0.0695(11) 0.0700(10) 0.0048(8) 0.0184(8) 0.0034(8)
C17 0.0614(9) 0.0653(10) 0.0743(10) 0.0184(8) 0.0126(8) 0.0025(7)
C4 0.0993(15) 0.0910(15) 0.0831(12) 0.0109(11) 0.0071(11) 0.0437(12)
C3 0.0816(12) 0.0670(11) 0.0857(12) 0.0148(9) 0.0057(10) 0.0072(9)
C7 0.0923(13) 0.0807(12) 0.0562(9) -0.0031(8) 0.0076(9) 0.0189(10)
C14 0.0822(12) 0.0878(14) 0.0794(12) -0.0162(11) -0.0162(10) 0.0139(10)
C15 0.0767(12) 0.131(2) 0.0588(10) 0.0043(12) -0.0049(9) 0.0287(12)
C10 0.0751(12) 0.0882(14) 0.1094(17) 0.0097(12) 0.0370(11) 0.0107(10)
C5 0.0873(13) 0.1264(19) 0.0824(13) 0.0290(13) 0.0327(11) 0.0534(13)
C16 0.0747(11) 0.1045(16) 0.0733(11) 0.0376(11) 0.0111(9) 0.0163(11)
C9 0.1235(19) 0.0825(14) 0.0934(15) 0.0159(11) 0.0607(14) 0.0270(13)
C8 0.143(2) 0.0902(15) 0.0604(11) 0.0053(10) 0.0320(12) 0.0360(14)

loop_
_atom_type_symbol
_atom_type_description
_atom_type_scat_dispersion_real
_atom_type_scat_dispersion_imag
_atom_type_scat_source
C C 0.0181 0.0091 'International Tables Vol C Tables 4.2.6.8 and 6.1.1.4'
H H 0.0000 0.0000 'International Tables Vol C Tables 4.2.6.8 and 6.1.1.4'
N N 0.0311 0.0180 'International Tables Vol C Tables 4.2.6.8 and 6.1.1.4'
P P 0.2955 0.4335 'International Tables Vol C Tables 4.2.6.8 and 6.1.1.4'

loop_
_geom_angle_atom_site_label_1
_geom_angle_atom_site_label_2
_geom_angle_atom_site_label_3
_geom_angle
_geom_angle_site_symmetry_1
_geom_angle_site_symmetry_3
_geom_angle_publ_flag
C12 P1 C1 99.68(7) . . ?
C12 P1 C6 104.46(7) . . ?
C6 P1 C1 101.90(7) . . ?
N1 C1 P1 112.19(11) . . ?
N1 C1 C2 121.64(15) . . ?
C2 C1 P1 126.15(12) . . ?
C13 C12 P1 123.76(11) . . ?
C17 C12 P1 117.72(12) . . ?
C17 C12 C13 118.48(15) . . ?
C5 N1 C1 117.39(16) . . ?
C1 C2 H2 120.3 . . ?
C3 C2 C1 119.32(15) . . ?
C3 C2 H2 120.3 . . ?
C12 C13 H13 119.7 . . ?
C14 C13 C12 120.52(17) . . ?
C14 C13 H13 119.7 . . ?
C11 C6 P1 125.67(12) . . ?
C7 C6 P1 116.21(13) . . ?
C7 C6 C11 118.06(16) . . ?
C6 C11 H11 119.9 . . ?
C6 C11 C10 120.22(18) . . ?
C10 C11 H11 119.9 . . ?
C12 C17 H17 119.7 . . ?
C16 C17 C12 120.65(18) . . ?
C16 C17 H17 119.7 . . ?
C3 C4 H4 120.8 . . ?
C5 C4 H4 120.8 . . ?
C5 C4 C3 118.36(18) . . ?
C2 C3 H3 120.4 . . ?
C4 C3 C2 119.11(18) . . ?
C4 C3 H3 120.4 . . ?
C6 C7 H7 119.4 . . ?
C8 C7 C6 121.2(2) . . ?
C8 C7 H7 119.4 . . ?
C13 C14 H14 119.9 . . ?
C13 C14 C15 120.1(2) . . ?
C15 C14 H14 119.9 . . ?
C14 C15 H15 119.9 . . ?
C16 C15 C14 120.12(18) . . ?
C16 C15 H15 119.9 . . ?
C11 C10 H10 119.7 . . ?
C9 C10 C11 120.6(2) . . ?
C9 C10 H10 119.7 . . ?
N1 C5 C4 124.17(18) . . ?
N1 C5 H5 117.9 . . ?
C4 C5 H5 117.9 . . ?
C17 C16 H16 119.9 . . ?
C15 C16 C17 120.11(18) . . ?
C15 C16 H16 119.9 . . ?
C10 C9 H9 120.3 . . ?
C8 C9 C10 119.47(19) . . ?
C8 C9 H9 120.3 . . ?
C7 C8 H8 119.7 . . ?
C9 C8 C7 120.5(2) . . ?
C9 C8 H8 119.7 . . ?

loop_
_geom_bond_atom_site_label_1
_geom_bond_atom_site_label_2
_geom_bond_distance
_geom_bond_site_symmetry_2
_geom_bond_publ_flag
P1 C1 1.8376(16) . ?
P1 C12 1.8255(15) . ?
P1 C6 1.8267(16) . ?
C1 N1 1.3442(19) . ?
C1 C2 1.379(2) . ?
C12 C13 1.386(2) . ?
C12 C17 1.385(2) . ?
N1 C5 1.331(3) . ?
C2 H2 0.9300 . ?
C2 C3 1.377(2) . ?
C13 H13 0.9300 . ?
C13 C14 1.375(2) . ?
C6 C11 1.384(2) . ?
C6 C7 1.383(2) . ?
C11 H11 0.9300 . ?
C11 C10 1.388(2) . ?
C17 H17 0.9300 . ?
C17 C16 1.380(3) . ?
C4 H4 0.9300 . ?
C4 C3 1.363(3) . ?
C4 C5 1.362(3) . ?
C3 H3 0.9300 . ?
C7 H7 0.9300 . ?
C7 C8 1.372(3) . ?
C14 H14 0.9300 . ?
C14 C15 1.376(3) . ?
C15 H15 0.9300 . ?
C15 C16 1.362(3) . ?
C10 H10 0.9300 . ?
C10 C9 1.368(3) . ?
C5 H5 0.9300 . ?
C16 H16 0.9300 . ?
C9 H9 0.9300 . ?
C9 C8 1.364(4) . ?
C8 H8 0.9300 . ?

loop_
_geom_torsion_atom_site_label_1
_geom_torsion_atom_site_label_2
_geom_torsion_atom_site_label_3
_geom_torsion_atom_site_label_4
_geom_torsion
_geom_torsion_site_symmetry_1
_geom_torsion_site_symmetry_2
_geom_torsion_site_symmetry_3
_geom_torsion_site_symmetry_4
_geom_torsion_publ_flag
P1 C1 N1 C5 -179.13(16) . . . . ?
P1 C1 C2 C3 178.33(13) . . . . ?
P1 C12 C13 C14 176.90(13) . . . . ?
P1 C12 C17 C16 -177.68(13) . . . . ?
P1 C6 C11 C10 177.88(14) . . . . ?
P1 C6 C7 C8 -178.74(15) . . . . ?
C1 P1 C12 C13 -33.88(14) . . . . ?
C1 P1 C12 C17 143.78(12) . . . . ?
C1 P1 C6 C11 102.70(15) . . . . ?
C1 P1 C6 C7 -80.18(13) . . . . ?
C1 N1 C5 C4 0.7(3) . . . . ?
C1 C2 C3 C4 0.4(3) . . . . ?
C12 P1 C1 N1 -75.39(13) . . . . ?
C12 P1 C1 C2 106.36(14) . . . . ?
C12 P1 C6 C11 -0.70(16) . . . . ?
C12 P1 C6 C7 176.42(13) . . . . ?
C12 C13 C14 C15 0.6(3) . . . . ?
C12 C17 C16 C15 0.7(3) . . . . ?
N1 C1 C2 C3 0.2(3) . . . . ?
C2 C1 N1 C5 -0.8(3) . . . . ?
C13 C12 C17 C16 0.1(2) . . . . ?
C13 C14 C15 C16 0.2(3) . . . . ?
C6 P1 C1 N1 177.46(12) . . . . ?
C6 P1 C1 C2 -0.78(16) . . . . ?
C6 P1 C12 C13 71.18(14) . . . . ?
C6 P1 C12 C17 -111.15(12) . . . . ?
C6 C11 C10 C9 0.2(3) . . . . ?
C6 C7 C8 C9 0.9(3) . . . . ?
C11 C6 C7 C8 -1.4(3) . . . . ?
C11 C10 C9 C8 -0.7(3) . . . . ?
C17 C12 C13 C14 -0.7(2) . . . . ?
C3 C4 C5 N1 -0.1(4) . . . . ?
C7 C6 C11 C10 0.8(3) . . . . ?
C14 C15 C16 C17 -0.8(3) . . . . ?
C10 C9 C8 C7 0.1(3) . . . . ?
C5 C4 C3 C2 -0.5(3) . . . . ?
